data_7122795
loop_
_publ_author_name
'Evans, Hayden A.'
'Andrews, Jessica L.'
'Fabini, Douglas H.'
'Preefer, Molleigh B.'
'Wu, Guang'
'Cheetham, Anthony K.'
'Wudl, Fred'
'Seshadri, Ram'

_publ_section_title
;
 The capricious nature of iodine catenation in I<sub>2</sub> excess,
 perovskite-derived hybrid Pt(iv) compounds.
;
_journal_issue 5
_journal_name_full 'Chemical communications (Cambridge, England)'
_journal_page_first 588
_journal_paper_doi 10.1039/c8cc07536k
_journal_volume 55
_journal_year 2018
_chemical_formula_sum 'C2 H10 I10 N4 Pt'
_chemical_formula_weight 1554.23
_space_group_crystal_system tetragonal
_space_group_IT_number 136
_space_group_name_Hall '-P 4n 2n'
_space_group_name_H-M_alt 'P 42/m n m'
_symmetry_space_group_name_Hall '-P 4n 2n'
_symmetry_space_group_name_H-M 'P 42/m n m'
_atom_sites_solution_hydrogens geom
_audit_creation_method SHELXL-2014/7
_audit_update_record
;
2018-08-30 deposited with the CCDC.
2018-11-19 downloaded from the CCDC.
;
_cell_angle_alpha 90
_cell_angle_beta 90
_cell_angle_gamma 90
_cell_formula_units_Z 2
_cell_length_a 12.3499(19)
_cell_length_b 12.3499(19)
_cell_length_c 7.7278(13)
_cell_measurement_reflns_used 4924
_cell_measurement_temperature 100(2)
_cell_measurement_theta_max 30.8
_cell_measurement_theta_min 0.97
_cell_volume 1178.6(3)
_computing_structure_refinement 'SHELXL-2014/7 (Sheldrick, 2014)'
_diffrn_ambient_temperature 100(2)
_diffrn_measured_fraction_theta_full 1.000
_diffrn_measured_fraction_theta_max 0.997
_diffrn_measurement_device_type 'Bruker APEXII'
_diffrn_measurement_method 'omega scan'
_diffrn_radiation_type MoK\a
_diffrn_radiation_wavelength 0.71073
_diffrn_reflns_av_R_equivalents 0.0459
_diffrn_reflns_av_unetI/netI 0.0293
_diffrn_reflns_Laue_measured_fraction_full 1.000
_diffrn_reflns_Laue_measured_fraction_max 0.997
_diffrn_reflns_limit_h_max 6
_diffrn_reflns_limit_h_min -17
_diffrn_reflns_limit_k_max 16
_diffrn_reflns_limit_k_min -16
_diffrn_reflns_limit_l_max 7
_diffrn_reflns_limit_l_min -10
_diffrn_reflns_number 6507
_diffrn_reflns_point_group_measured_fraction_full 1.000
_diffrn_reflns_point_group_measured_fraction_max 0.997
_diffrn_reflns_theta_full 25.242
_diffrn_reflns_theta_max 30.361
_diffrn_reflns_theta_min 2.332
_exptl_absorpt_coefficient_mu 19.040
_exptl_absorpt_correction_T_max 0.7461
_exptl_absorpt_correction_T_min 0.3959
_exptl_absorpt_correction_type multi-scan
_exptl_absorpt_process_details SADABS
_exptl_crystal_colour grey-black
_exptl_crystal_density_diffrn 4.379
_exptl_crystal_description block
_exptl_crystal_F_000 1316
_exptl_crystal_size_max 0.100
_exptl_crystal_size_mid 0.100
_exptl_crystal_size_min 0.050
_refine_diff_density_max 1.295
_refine_diff_density_min -1.484
_refine_diff_density_rms 0.275
_refine_ls_extinction_method none
_refine_ls_goodness_of_fit_ref 1.047
_refine_ls_hydrogen_treatment constr
_refine_ls_matrix_type full
_refine_ls_number_parameters 30
_refine_ls_number_reflns 1005
_refine_ls_number_restraints 0
_refine_ls_restrained_S_all 1.047
_refine_ls_R_factor_all 0.0258
_refine_ls_R_factor_gt 0.0217
_refine_ls_shift/su_max 0.001
_refine_ls_shift/su_mean 0.000
_refine_ls_structure_factor_coef Fsqd
_refine_ls_weighting_details 'w=1/[\s^2^(Fo^2^)+(0.0074P)^2^+5.4342P] where P=(Fo^2^+2Fc^2^)/3'
_refine_ls_weighting_scheme calc
_refine_ls_wR_factor_gt 0.0412
_refine_ls_wR_factor_ref 0.0422
_reflns_Friedel_coverage 0.000
_reflns_number_gt 917
_reflns_number_total 1005
_reflns_threshold_expression 'I > 2\s(I)'
_cod_data_source_file c8cc07536k2.cif
_cod_data_source_block fa2ptI6I2_0m_a
_cod_original_cell_volume 1178.6(4)
_cod_database_code 7122795
_shelx_shelxl_version_number 2014/7
_shelx_space_group_comment
;
The symmetry employed for this shelxl refinement is uniquely defined
by the following loop, which should always be used as a source of
symmetry information in preference to the above space-group names.
They are only intended as comments.
;
_shelx_estimated_absorpt_t_min 0.252
_shelx_estimated_absorpt_t_max 0.449

loop_
_space_group_symop_operation_xyz
'x, y, z'
'-x, -y, z'
'-y+1/2, x+1/2, z+1/2'
'y+1/2, -x+1/2, z+1/2'
'-x+1/2, y+1/2, -z+1/2'
'x+1/2, -y+1/2, -z+1/2'
'y, x, -z'
'-y, -x, -z'
'-x, -y, -z'
'x, y, -z'
'y-1/2, -x-1/2, -z-1/2'
'-y-1/2, x-1/2, -z-1/2'
'x-1/2, -y-1/2, z-1/2'
'-x-1/2, y-1/2, z-1/2'
'-y, -x, z'
'y, x, z'

loop_
_atom_site_label
_atom_site_type_symbol
_atom_site_fract_x
_atom_site_fract_y
_atom_site_fract_z
_atom_site_U_iso_or_equiv
_atom_site_adp_type
_atom_site_occupancy
_atom_site_site_symmetry_order
_atom_site_calc_flag
_atom_site_refinement_flags_posn
_atom_site_refinement_flags_adp
_atom_site_refinement_flags_occupancy
Pt01 Pt 0.5000 0.5000 0.5000 0.00803(9) Uani 1 8 d S T P
I002 I 0.34702(3) 0.34702(3) 0.5000 0.01328(11) Uani 1 4 d S T P
I003 I 0.38892(2) 0.61108(2) 0.74163(5) 0.01247(9) Uani 1 2 d S T P
I004 I 0.10220(3) 0.45351(3) 0.5000 0.01565(9) Uani 1 2 d S T P
N2 N 0.1287(5) 0.7411(5) 0.5000 0.046(2) Uani 1 2 d S T P
H2A H 0.1770 0.6888 0.5000 0.055 Uiso 1 2 calc R U P
H2B H 0.0592 0.7254 0.5000 0.055 Uiso 1 2 calc R U P
C2 C 0.1595(5) 0.8405(5) 0.5000 0.0164(17) Uani 1 4 d S T P
H2 H 0.1051 0.8949 0.5000 0.020 Uiso 1 4 calc R U P

loop_
_atom_site_aniso_label
_atom_site_aniso_U_11
_atom_site_aniso_U_22
_atom_site_aniso_U_33
_atom_site_aniso_U_23
_atom_site_aniso_U_13
_atom_site_aniso_U_12
Pt01 0.00730(11) 0.00730(11) 0.00948(18) 0.000 0.000 0.00112(14)
I002 0.00861(14) 0.00861(14) 0.0226(3) 0.000 0.000 0.00062(18)
I003 0.01265(11) 0.01265(11) 0.01211(16) -0.00196(9) 0.00196(9) 0.00185(13)
I004 0.00994(17) 0.01153(17) 0.0255(2) 0.000 0.000 0.00086(14)
N2 0.020(3) 0.016(3) 0.102(7) 0.000 0.000 -0.002(2)
C2 0.016(2) 0.016(2) 0.017(4) 0.000 0.000 0.008(3)

loop_
_atom_type_symbol
_atom_type_description
_atom_type_scat_dispersion_real
_atom_type_scat_dispersion_imag
_atom_type_scat_source
C C 0.0033 0.0016 'International Tables Vol C Tables 4.2.6.8 and 6.1.1.4'
H H 0.0000 0.0000 'International Tables Vol C Tables 4.2.6.8 and 6.1.1.4'
N N 0.0061 0.0033 'International Tables Vol C Tables 4.2.6.8 and 6.1.1.4'
I I -0.4742 1.8119 'International Tables Vol C Tables 4.2.6.8 and 6.1.1.4'
Pt Pt -1.7033 8.3905 'International Tables Vol C Tables 4.2.6.8 and 6.1.1.4'

loop_
_geom_angle_atom_site_label_1
_geom_angle_atom_site_label_2
_geom_angle_atom_site_label_3
_geom_angle
_geom_angle_site_symmetry_1
_geom_angle_site_symmetry_3
I002 Pt01 I002 180.0 9_666 .
I002 Pt01 I003 90.0 9_666 10_556
I002 Pt01 I003 90.0 . 10_556
I002 Pt01 I003 90.0 9_666 2_665
I002 Pt01 I003 90.0 . 2_665
I003 Pt01 I003 180.0 10_556 2_665
I002 Pt01 I003 90.0 9_666 9_666
I002 Pt01 I003 90.0 . 9_666
I003 Pt01 I003 92.19(2) 10_556 9_666
I003 Pt01 I003 87.81(2) 2_665 9_666
I002 Pt01 I003 90.0 9_666 .
I002 Pt01 I003 90.0 . .
I003 Pt01 I003 87.81(2) 10_556 .
I003 Pt01 I003 92.19(2) 2_665 .
I003 Pt01 I003 180.0 9_666 .
C2 N2 H2A 120.0 . .
C2 N2 H2B 120.0 . .
H2A N2 H2B 120.0 . .
N2 C2 N2 124.5(9) . 15_665
N2 C2 H2 117.7 . .
N2 C2 H2 117.7 15_665 .

loop_
_geom_bond_atom_site_label_1
_geom_bond_atom_site_label_2
_geom_bond_distance
_geom_bond_site_symmetry_2
Pt01 I002 2.6719(7) 9_666
Pt01 I002 2.6719(7) .
Pt01 I003 2.6926(5) 10_556
Pt01 I003 2.6926(5) 2_665
Pt01 I003 2.6926(5) 9_666
Pt01 I003 2.6927(5) .
I004 I004 2.7731(9) 9_566
N2 C2 1.284(7) .
N2 H2A 0.8800 .
N2 H2B 0.8800 .
C2 N2 1.284(7) 15_665
C2 H2 0.9500 .
